data_7006214
loop_
_publ_author_name
'Binda, Pascal I.'
'Delbridge, Ewan E.'

_publ_section_title
;
 Synthesis and characterisation of lanthanide phenolate compounds and
 their catalytic activity towards ring-opening polymerisation of cyclic
 esters.
;
_journal_issue 41
_journal_name_full 'Dalton transactions (Cambridge, England : 2003)'
_journal_page_first 4685
_journal_page_last 4692
_journal_paper_doi 10.1039/b710070a
_journal_year 2007
_chemical_formula_moiety 'C46 H88 N5 O2 Si2 Sm'
_chemical_formula_sum 'C46 H88 N5 O2 Si2 Sm'
_chemical_formula_weight 949.74
_space_group_IT_number 20
_symmetry_cell_setting orthorhombic
_symmetry_Int_Tables_number 20
_symmetry_space_group_name_Hall 'C 2c 2'
_symmetry_space_group_name_H-M 'C 2 2 21'
_atom_sites_solution_hydrogens geom
_atom_sites_solution_primary direct
_atom_sites_solution_secondary difmap
_audit_creation_method SHELXL-97
_cell_angle_alpha 90.00
_cell_angle_beta 90.00
_cell_angle_gamma 90.00
_cell_formula_units_Z 4
_cell_length_a 16.702(13)
_cell_length_b 17.316(13)
_cell_length_c 18.926(14)
_cell_measurement_reflns_used 8793
_cell_measurement_temperature 293(2)
_cell_measurement_theta_max 22.52
_cell_measurement_theta_min 2.35
_cell_volume 5474(7)
_computing_cell_refinement 'Bruker SMART'
_computing_data_collection 'Bruker SMART'
_computing_data_reduction 'Bruker SAINT'
_computing_molecular_graphics 'Bruker SHELXTL'
_computing_publication_material 'Bruker SHELXTL'
_computing_structure_refinement 'SHELXL-97 (Sheldrick, 1997)'
_computing_structure_solution 'SHELXS-97 (Sheldrick, 1990)'
_diffrn_ambient_temperature 298(2)
_diffrn_measured_fraction_theta_full 0.959
_diffrn_measured_fraction_theta_max 0.959
_diffrn_measurement_device_type
;
Bruker SMART CCD area diffractometer
;
_diffrn_measurement_method 'phi and omega scans'
_diffrn_radiation_monochromator graphite
_diffrn_radiation_probe x-ray
_diffrn_radiation_type MoK\a
_diffrn_radiation_wavelength 0.71073
_diffrn_reflns_av_R_equivalents 0.0373
_diffrn_reflns_av_sigmaI/netI 0.0394
_diffrn_reflns_limit_h_max 21
_diffrn_reflns_limit_h_min -21
_diffrn_reflns_limit_k_max 22
_diffrn_reflns_limit_k_min -22
_diffrn_reflns_limit_l_max 24
_diffrn_reflns_limit_l_min -24
_diffrn_reflns_number 26261
_diffrn_reflns_theta_full 28.16
_diffrn_reflns_theta_max 28.16
_diffrn_reflns_theta_min 1.69
_diffrn_source 'fine-focus sealed tube'
_diffrn_standards_decay_% 0
_exptl_absorpt_coefficient_mu 1.152
_exptl_absorpt_correction_T_max 0.6885
_exptl_absorpt_correction_T_min 0.5803
_exptl_absorpt_correction_type multi-scan
_exptl_absorpt_process_details
;
SADABS; Sheldrick, 1996
;
_exptl_crystal_colour yellow
_exptl_crystal_density_diffrn 1.153
_exptl_crystal_density_method 'not measured'
_exptl_crystal_description prism
_exptl_crystal_F_000 2020
_exptl_crystal_size_max 0.53
_exptl_crystal_size_mid 0.35
_exptl_crystal_size_min 0.35
_refine_diff_density_max 1.365
_refine_diff_density_min -0.446
_refine_diff_density_rms 0.061
_refine_ls_abs_structure_details 'Flack H D (1983), Acta Cryst. A39, 876-881'
_refine_ls_abs_structure_Flack -0.011(8)
_refine_ls_extinction_method none
_refine_ls_goodness_of_fit_ref 1.374
_refine_ls_hydrogen_treatment constr
_refine_ls_matrix_type full
_refine_ls_number_parameters 266
_refine_ls_number_reflns 6276
_refine_ls_number_restraints 0
_refine_ls_restrained_S_all 1.374
_refine_ls_R_factor_all 0.0389
_refine_ls_R_factor_gt 0.0321
_refine_ls_shift/su_max 0.029
_refine_ls_shift/su_mean 0.001
_refine_ls_structure_factor_coef Fsqd
_refine_ls_weighting_details 'calc w=1/[\s^2^(Fo^2^)+(0.0000P)^2^+0.0000P] where P=(Fo^2^+2Fc^2^)/3'
_refine_ls_weighting_scheme calc
_refine_ls_wR_factor_gt 0.0500
_refine_ls_wR_factor_ref 0.0514
_reflns_number_gt 5496
_reflns_number_total 6276
_reflns_threshold_expression >2sigma(I)
_cod_data_source_file b710070a.txt
_cod_data_source_block eddaltm
_cod_original_cell_volume 5473(7)
_cod_database_code 7006214

loop_
_symmetry_equiv_pos_as_xyz
'x, y, z'
'-x, -y, z+1/2'
'-x, y, -z+1/2'
'x, -y, -z'
'x+1/2, y+1/2, z'
'-x+1/2, -y+1/2, z+1/2'
'-x+1/2, y+1/2, -z+1/2'
'x+1/2, -y+1/2, -z'

loop_
_atom_site_label
_atom_site_type_symbol
_atom_site_fract_x
_atom_site_fract_y
_atom_site_fract_z
_atom_site_U_iso_or_equiv
_atom_site_adp_type
_atom_site_occupancy
_atom_site_symmetry_multiplicity
_atom_site_calc_flag
_atom_site_refinement_flags
_atom_site_disorder_assembly
_atom_site_disorder_group
Sm1 Sm 0.0000 0.664013(10) 0.2500 0.04416(6) Uani 1 2 d S . .
O1 O -0.06318(11) 0.73264(11) 0.32851(9) 0.0508(5) Uani 1 1 d . . .
N1 N 0.10496(13) 0.68003(15) 0.35194(12) 0.0480(6) Uani 1 1 d . . .
N2 N 0.23496(15) 0.84973(19) 0.41469(15) 0.0620(8) Uani 1 1 d . . .
N3 N 0.0000 0.52924(14) 0.2500 0.0444(6) Uani 1 2 d S . .
Si1 Si 0.05778(5) 0.48090(5) 0.18894(4) 0.0522(2) Uani 1 1 d . . .
C1 C -0.05746(16) 0.76075(17) 0.39468(14) 0.0435(7) Uani 1 1 d . . .
C2 C -0.10928(16) 0.82064(17) 0.41967(14) 0.0473(7) Uani 1 1 d . . .
C3 C -0.09476(16) 0.84871(17) 0.48797(15) 0.0530(8) Uani 1 1 d . . .
H3 H -0.1269 0.8887 0.5045 0.064 Uiso 1 1 calc R . .
C4 C -0.03506(16) 0.82046(17) 0.53281(14) 0.0478(7) Uani 1 1 d . . .
C5 C 0.01100(19) 0.76001(16) 0.50792(13) 0.0469(7) Uani 1 1 d . . .
H5 H 0.0496 0.7384 0.5374 0.056 Uiso 1 1 calc R . .
C6 C 0.0014(3) 0.73048(13) 0.44005(11) 0.0416(5) Uani 1 1 d . . .
C7 C -0.17777(19) 0.8522(2) 0.37372(16) 0.0585(9) Uani 1 1 d . . .
C8 C -0.23431(18) 0.7854(2) 0.35216(19) 0.0706(10) Uani 1 1 d . . .
H8A H -0.2742 0.8044 0.3201 0.106 Uiso 1 1 calc R . .
H8B H -0.2599 0.7649 0.3935 0.106 Uiso 1 1 calc R . .
H8C H -0.2038 0.7454 0.3296 0.106 Uiso 1 1 calc R . .
C9 C -0.2293(2) 0.9124(3) 0.4131(2) 0.0880(14) Uani 1 1 d . . .
H9A H -0.1971 0.9566 0.4245 0.132 Uiso 1 1 calc R . .
H9B H -0.2500 0.8901 0.4558 0.132 Uiso 1 1 calc R . .
H9C H -0.2731 0.9281 0.3834 0.132 Uiso 1 1 calc R . .
C10 C -0.1429(2) 0.8913(2) 0.30800(17) 0.0726(10) Uani 1 1 d . . .
H10A H -0.1108 0.9346 0.3220 0.109 Uiso 1 1 calc R . .
H10B H -0.1857 0.9088 0.2782 0.109 Uiso 1 1 calc R . .
H10C H -0.1104 0.8550 0.2826 0.109 Uiso 1 1 calc R . .
C11 C -0.02260(17) 0.8570(2) 0.60662(15) 0.0618(10) Uani 1 1 d . . .
C12 C -0.0995(2) 0.8578(3) 0.64839(19) 0.1083(17) Uani 1 1 d . . .
H12A H -0.1162 0.8058 0.6576 0.162 Uiso 1 1 calc R . .
H12B H -0.1403 0.8840 0.6218 0.162 Uiso 1 1 calc R . .
H12C H -0.0911 0.8843 0.6923 0.162 Uiso 1 1 calc R . .
C13 C 0.0043(4) 0.9417(2) 0.59708(17) 0.1140(14) Uani 1 1 d . . .
H13A H -0.0323 0.9679 0.5662 0.171 Uiso 1 1 calc R . .
H13B H 0.0571 0.9429 0.5769 0.171 Uiso 1 1 calc R . .
H13C H 0.0050 0.9671 0.6422 0.171 Uiso 1 1 calc R . .
C14 C 0.0430(3) 0.8144(3) 0.6479(2) 0.133(2) Uani 1 1 d . . .
H14A H 0.0474 0.8361 0.6944 0.200 Uiso 1 1 calc R . .
H14B H 0.0932 0.8198 0.6237 0.200 Uiso 1 1 calc R . .
H14C H 0.0295 0.7607 0.6515 0.200 Uiso 1 1 calc R . .
C15 C 0.05503(16) 0.66428(17) 0.41600(14) 0.0489(7) Uani 1 1 d . . .
H15A H 0.0905 0.6507 0.4547 0.059 Uiso 1 1 calc R . .
H15B H 0.0216 0.6197 0.4064 0.059 Uiso 1 1 calc R . .
C16 C 0.16592(18) 0.61722(19) 0.34495(18) 0.0666(10) Uani 1 1 d . . .
H16A H 0.2005 0.6282 0.3057 0.100 Uiso 1 1 calc R . .
H16B H 0.1393 0.5688 0.3372 0.100 Uiso 1 1 calc R . .
H16C H 0.1971 0.6143 0.3875 0.100 Uiso 1 1 calc R . .
C17 C 0.14403(18) 0.75711(19) 0.35359(16) 0.0551(8) Uani 1 1 d . . .
H17A H 0.1025 0.7962 0.3538 0.066 Uiso 1 1 calc R . .
H17B H 0.1744 0.7634 0.3103 0.066 Uiso 1 1 calc R . .
C18 C 0.20018(18) 0.77242(19) 0.41625(17) 0.0579(9) Uani 1 1 d . . .
H18A H 0.1705 0.7659 0.4599 0.070 Uiso 1 1 calc R . .
H18B H 0.2430 0.7346 0.4158 0.070 Uiso 1 1 calc R . .
C19 C 0.1753(3) 0.9112(3) 0.4240(3) 0.1100(16) Uani 1 1 d . . .
H19A H 0.1450 0.9017 0.4662 0.165 Uiso 1 1 calc R . .
H19B H 0.1398 0.9118 0.3840 0.165 Uiso 1 1 calc R . .
H19C H 0.2019 0.9601 0.4277 0.165 Uiso 1 1 calc R . .
C20 C 0.2965(2) 0.8572(2) 0.4685(2) 0.0910(13) Uani 1 1 d . . .
H20A H 0.3212 0.9071 0.4648 0.136 Uiso 1 1 calc R . .
H20B H 0.3362 0.8178 0.4618 0.136 Uiso 1 1 calc R . .
H20C H 0.2728 0.8517 0.5144 0.136 Uiso 1 1 calc R . .
C21 C -0.0002(3) 0.44245(16) 0.11200(13) 0.0716(8) Uani 1 1 d . . .
H21A H -0.0385 0.4051 0.1283 0.107 Uiso 1 1 calc R . .
H21B H 0.0358 0.4184 0.0792 0.107 Uiso 1 1 calc R . .
H21C H -0.0278 0.4841 0.0890 0.107 Uiso 1 1 calc R . .
C22 C 0.1372(2) 0.5482(2) 0.15186(19) 0.0741(10) Uani 1 1 d . . .
H22A H 0.1125 0.5849 0.1207 0.111 Uiso 1 1 calc R . .
H22B H 0.1762 0.5187 0.1262 0.111 Uiso 1 1 calc R . .
H22C H 0.1630 0.5751 0.1899 0.111 Uiso 1 1 calc R . .
C23 C 0.11410(19) 0.39676(19) 0.22684(17) 0.0785(12) Uani 1 1 d . . .
H23A H 0.1465 0.4140 0.2657 0.118 Uiso 1 1 calc R . .
H23B H 0.1478 0.3747 0.1911 0.118 Uiso 1 1 calc R . .
H23C H 0.0768 0.3585 0.2432 0.118 Uiso 1 1 calc R . .

loop_
_atom_site_aniso_label
_atom_site_aniso_U_11
_atom_site_aniso_U_22
_atom_site_aniso_U_33
_atom_site_aniso_U_23
_atom_site_aniso_U_13
_atom_site_aniso_U_12
Sm1 0.05246(10) 0.04322(11) 0.03678(10) 0.000 -0.00644(14) 0.000
O1 0.0559(12) 0.0575(14) 0.0388(12) -0.0042(10) -0.0092(9) 0.0080(10)
N1 0.0465(13) 0.0540(18) 0.0433(14) -0.0098(13) -0.0062(11) 0.0000(12)
N2 0.0601(16) 0.064(2) 0.0623(18) 0.0001(17) 0.0014(14) -0.0107(16)
N3 0.0505(14) 0.0431(17) 0.0397(15) 0.000 -0.008(2) 0.000
Si1 0.0581(5) 0.0496(6) 0.0489(5) -0.0030(4) -0.0027(4) 0.0053(4)
C1 0.0456(15) 0.0477(19) 0.0371(17) 0.0026(14) -0.0025(13) -0.0043(14)
C2 0.0478(15) 0.051(2) 0.0433(17) -0.0021(15) -0.0036(13) 0.0055(14)
C3 0.0566(17) 0.054(2) 0.0484(18) -0.0060(16) 0.0000(14) 0.0132(15)
C4 0.0536(16) 0.051(2) 0.0386(16) 0.0002(15) -0.0047(12) -0.0027(14)
C5 0.0459(18) 0.0563(17) 0.0384(14) 0.0076(13) 0.0010(16) 0.0031(17)
C6 0.0439(12) 0.0427(14) 0.0383(13) 0.0009(11) 0.002(2) 0.001(2)
C7 0.0635(19) 0.059(2) 0.053(2) 0.0017(18) -0.0121(16) 0.0138(17)
C8 0.057(2) 0.084(3) 0.071(2) 0.010(2) -0.0156(18) 0.0037(19)
C9 0.087(3) 0.108(4) 0.069(3) -0.007(3) -0.018(2) 0.039(3)
C10 0.091(3) 0.062(2) 0.065(2) 0.004(2) -0.021(2) 0.000(2)
C11 0.070(3) 0.076(3) 0.0401(17) -0.0152(16) -0.0062(14) 0.0064(17)
C12 0.093(3) 0.177(5) 0.055(2) -0.014(3) 0.010(2) 0.004(3)
C13 0.137(3) 0.127(4) 0.078(2) -0.048(2) 0.013(4) -0.040(5)
C14 0.133(4) 0.207(6) 0.060(3) -0.059(3) -0.039(3) 0.081(4)
C15 0.0507(15) 0.0457(18) 0.0503(17) -0.0003(16) -0.0104(13) 0.0034(16)
C16 0.062(2) 0.068(3) 0.069(2) -0.024(2) -0.0142(18) 0.0126(18)
C17 0.0551(18) 0.064(2) 0.0461(19) 0.0002(17) -0.0002(15) 0.0027(17)
C18 0.0583(19) 0.061(2) 0.055(2) -0.0005(17) -0.0088(16) -0.0049(17)
C19 0.107(4) 0.068(3) 0.155(5) -0.023(3) 0.003(3) 0.004(3)
C20 0.097(3) 0.086(3) 0.090(3) 0.005(2) -0.027(2) -0.038(2)
C21 0.0870(19) 0.069(2) 0.0590(17) -0.0108(15) 0.002(3) 0.016(4)
C22 0.071(2) 0.081(3) 0.070(2) -0.003(2) 0.0150(19) 0.007(2)
C23 0.080(2) 0.075(2) 0.081(3) -0.0013(19) 0.0009(18) 0.0256(19)

loop_
_atom_type_symbol
_atom_type_description
_atom_type_scat_dispersion_real
_atom_type_scat_dispersion_imag
_atom_type_scat_source
C C 0.0033 0.0016 'International Tables Vol C Tables 4.2.6.8 and 6.1.1.4'
H H 0.0000 0.0000 'International Tables Vol C Tables 4.2.6.8 and 6.1.1.4'
N N 0.0061 0.0033 'International Tables Vol C Tables 4.2.6.8 and 6.1.1.4'
O O 0.0106 0.0060 'International Tables Vol C Tables 4.2.6.8 and 6.1.1.4'
Si Si 0.0817 0.0704 'International Tables Vol C Tables 4.2.6.8 and 6.1.1.4'
Sm Sm -0.1638 3.4418 'International Tables Vol C Tables 4.2.6.8 and 6.1.1.4'

loop_
_geom_angle_atom_site_label_1
_geom_angle_atom_site_label_2
_geom_angle_atom_site_label_3
_geom_angle
_geom_angle_site_symmetry_1
_geom_angle_site_symmetry_3
_geom_angle_publ_flag
O1 Sm1 O1 113.79(12) . 3 ?
O1 Sm1 N3 123.11(6) . . ?
O1 Sm1 N3 123.11(6) 3 . ?
O1 Sm1 N1 76.35(9) . . ?
O1 Sm1 N1 96.92(9) 3 . ?
N3 Sm1 N1 96.07(6) . . ?
O1 Sm1 N1 96.92(9) . 3 ?
O1 Sm1 N1 76.35(9) 3 3 ?
N3 Sm1 N1 96.07(6) . 3 ?
N1 Sm1 N1 167.86(11) . 3 ?
C1 O1 Sm1 142.93(17) . . ?
C17 N1 C16 110.9(2) . . ?
C17 N1 C15 113.0(2) . . ?
C16 N1 C15 108.6(2) . . ?
C17 N1 Sm1 113.83(17) . . ?
C16 N1 Sm1 108.26(17) . . ?
C15 N1 Sm1 101.78(16) . . ?
C19 N2 C20 109.4(3) . . ?
C19 N2 C18 113.1(3) . . ?
C20 N2 C18 110.5(3) . . ?
Si1 N3 Si1 121.86(16) 3 . ?
Si1 N3 Sm1 119.07(8) 3 . ?
Si1 N3 Sm1 119.07(8) . . ?
N3 Si1 C21 113.87(15) . . ?
N3 Si1 C23 113.68(13) . . ?
C21 Si1 C23 106.30(15) . . ?
N3 Si1 C22 109.91(14) . . ?
C21 Si1 C22 106.99(17) . . ?
C23 Si1 C22 105.53(16) . . ?
O1 C1 C6 118.9(2) . . ?
O1 C1 C2 121.8(2) . . ?
C6 C1 C2 119.4(2) . . ?
C3 C2 C1 116.8(2) . . ?
C3 C2 C7 121.8(3) . . ?
C1 C2 C7 121.4(2) . . ?
C4 C3 C2 124.2(3) . . ?
C4 C3 H3 117.9 . . ?
C2 C3 H3 117.9 . . ?
C5 C4 C3 117.1(3) . . ?
C5 C4 C11 122.8(3) . . ?
C3 C4 C11 120.1(3) . . ?
C6 C5 C4 121.9(3) . . ?
C6 C5 H5 119.0 . . ?
C4 C5 H5 119.0 . . ?
C5 C6 C1 120.5(3) . . ?
C5 C6 C15 119.0(3) . . ?
C1 C6 C15 120.6(2) . . ?
C10 C7 C2 109.5(3) . . ?
C10 C7 C8 110.4(3) . . ?
C2 C7 C8 109.7(3) . . ?
C10 C7 C9 107.8(3) . . ?
C2 C7 C9 112.5(3) . . ?
C8 C7 C9 107.0(3) . . ?
C7 C8 H8A 109.5 . . ?
C7 C8 H8B 109.5 . . ?
H8A C8 H8B 109.5 . . ?
C7 C8 H8C 109.5 . . ?
H8A C8 H8C 109.5 . . ?
H8B C8 H8C 109.5 . . ?
C7 C9 H9A 109.5 . . ?
C7 C9 H9B 109.5 . . ?
H9A C9 H9B 109.5 . . ?
C7 C9 H9C 109.5 . . ?
H9A C9 H9C 109.5 . . ?
H9B C9 H9C 109.5 . . ?
C7 C10 H10A 109.5 . . ?
C7 C10 H10B 109.5 . . ?
H10A C10 H10B 109.5 . . ?
C7 C10 H10C 109.5 . . ?
H10A C10 H10C 109.5 . . ?
H10B C10 H10C 109.5 . . ?
C12 C11 C14 110.3(3) . . ?
C12 C11 C4 111.3(3) . . ?
C14 C11 C4 111.1(3) . . ?
C12 C11 C13 107.4(3) . . ?
C14 C11 C13 107.9(4) . . ?
C4 C11 C13 108.8(3) . . ?
C11 C12 H12A 109.5 . . ?
C11 C12 H12B 109.5 . . ?
H12A C12 H12B 109.5 . . ?
C11 C12 H12C 109.5 . . ?
H12A C12 H12C 109.5 . . ?
H12B C12 H12C 109.5 . . ?
C11 C13 H13A 109.5 . . ?
C11 C13 H13B 109.5 . . ?
H13A C13 H13B 109.5 . . ?
C11 C13 H13C 109.5 . . ?
H13A C13 H13C 109.5 . . ?
H13B C13 H13C 109.5 . . ?
C11 C14 H14A 109.5 . . ?
C11 C14 H14B 109.5 . . ?
H14A C14 H14B 109.5 . . ?
C11 C14 H14C 109.5 . . ?
H14A C14 H14C 109.5 . . ?
H14B C14 H14C 109.5 . . ?
N1 C15 C6 115.6(2) . . ?
N1 C15 H15A 108.4 . . ?
C6 C15 H15A 108.4 . . ?
N1 C15 H15B 108.4 . . ?
C6 C15 H15B 108.4 . . ?
H15A C15 H15B 107.4 . . ?
N1 C16 H16A 109.5 . . ?
N1 C16 H16B 109.5 . . ?
H16A C16 H16B 109.5 . . ?
N1 C16 H16C 109.5 . . ?
H16A C16 H16C 109.5 . . ?
H16B C16 H16C 109.5 . . ?
N1 C17 C18 116.1(3) . . ?
N1 C17 H17A 108.3 . . ?
C18 C17 H17A 108.3 . . ?
N1 C17 H17B 108.3 . . ?
C18 C17 H17B 108.3 . . ?
H17A C17 H17B 107.4 . . ?
N2 C18 C17 112.7(3) . . ?
N2 C18 H18A 109.1 . . ?
C17 C18 H18A 109.1 . . ?
N2 C18 H18B 109.1 . . ?
C17 C18 H18B 109.1 . . ?
H18A C18 H18B 107.8 . . ?
N2 C19 H19A 109.5 . . ?
N2 C19 H19B 109.5 . . ?
H19A C19 H19B 109.5 . . ?
N2 C19 H19C 109.5 . . ?
H19A C19 H19C 109.5 . . ?
H19B C19 H19C 109.5 . . ?
N2 C20 H20A 109.5 . . ?
N2 C20 H20B 109.5 . . ?
H20A C20 H20B 109.5 . . ?
N2 C20 H20C 109.5 . . ?
H20A C20 H20C 109.5 . . ?
H20B C20 H20C 109.5 . . ?
Si1 C21 H21A 109.5 . . ?
Si1 C21 H21B 109.5 . . ?
H21A C21 H21B 109.5 . . ?
Si1 C21 H21C 109.5 . . ?
H21A C21 H21C 109.5 . . ?
H21B C21 H21C 109.5 . . ?
Si1 C22 H22A 109.5 . . ?
Si1 C22 H22B 109.5 . . ?
H22A C22 H22B 109.5 . . ?
Si1 C22 H22C 109.5 . . ?
H22A C22 H22C 109.5 . . ?
H22B C22 H22C 109.5 . . ?
Si1 C23 H23A 109.5 . . ?
Si1 C23 H23B 109.5 . . ?
H23A C23 H23B 109.5 . . ?
Si1 C23 H23C 109.5 . . ?
H23A C23 H23C 109.5 . . ?
H23B C23 H23C 109.5 . . ?

loop_
_geom_bond_atom_site_label_1
_geom_bond_atom_site_label_2
_geom_bond_distance
_geom_bond_site_symmetry_2
_geom_bond_publ_flag
Sm1 O1 2.176(2) . ?
Sm1 O1 2.176(2) 3 ?
Sm1 N3 2.334(3) . ?
Sm1 N1 2.621(3) . ?
Sm1 N1 2.621(3) 3 ?
O1 C1 1.347(3) . ?
N1 C17 1.486(4) . ?
N1 C16 1.495(4) . ?
N1 C15 1.497(3) . ?
N2 C19 1.468(5) . ?
N2 C20 1.453(4) . ?
N2 C18 1.460(4) . ?
N3 Si1 1.7225(16) 3 ?
N3 Si1 1.7225(16) . ?
Si1 C21 1.871(4) . ?
Si1 C23 1.877(3) . ?
Si1 C22 1.900(3) . ?
C1 C6 1.407(4) . ?
C1 C2 1.431(4) . ?
C2 C3 1.402(4) . ?
C2 C7 1.537(4) . ?
C3 C4 1.398(4) . ?
C3 H3 0.9300 . ?
C4 C5 1.382(4) . ?
C4 C11 1.547(4) . ?
C5 C6 1.392(3) . ?
C5 H5 0.9300 . ?
C6 C15 1.524(4) . ?
C7 C10 1.531(4) . ?
C7 C8 1.548(4) . ?
C7 C9 1.544(5) . ?
C8 H8A 0.9600 . ?
C8 H8B 0.9600 . ?
C8 H8C 0.9600 . ?
C9 H9A 0.9600 . ?
C9 H9B 0.9600 . ?
C9 H9C 0.9600 . ?
C10 H10A 0.9600 . ?
C10 H10B 0.9600 . ?
C10 H10C 0.9600 . ?
C11 C12 1.509(4) . ?
C11 C14 1.535(5) . ?
C11 C13 1.546(5) . ?
C12 H12A 0.9600 . ?
C12 H12B 0.9600 . ?
C12 H12C 0.9600 . ?
C13 H13A 0.9600 . ?
C13 H13B 0.9600 . ?
C13 H13C 0.9600 . ?
C14 H14A 0.9600 . ?
C14 H14B 0.9600 . ?
C14 H14C 0.9600 . ?
C15 H15A 0.9700 . ?
C15 H15B 0.9700 . ?
C16 H16A 0.9600 . ?
C16 H16B 0.9600 . ?
C16 H16C 0.9600 . ?
C17 C18 1.535(4) . ?
C17 H17A 0.9700 . ?
C17 H17B 0.9700 . ?
C18 H18A 0.9700 . ?
C18 H18B 0.9700 . ?
C19 H19A 0.9600 . ?
C19 H19B 0.9600 . ?
C19 H19C 0.9600 . ?
C20 H20A 0.9600 . ?
C20 H20B 0.9600 . ?
C20 H20C 0.9600 . ?
C21 H21A 0.9600 . ?
C21 H21B 0.9600 . ?
C21 H21C 0.9600 . ?
C22 H22A 0.9600 . ?
C22 H22B 0.9600 . ?
C22 H22C 0.9600 . ?
C23 H23A 0.9600 . ?
C23 H23B 0.9600 . ?
C23 H23C 0.9600 . ?
